data_1557919
loop_
_publ_author_name
'Springborg, Johan'
'Olsen, Carl Erik'
'Sotofte, Inger'

_publ_section_title
;
 An Inert Proton Coordinated Inside a Nearly Tetrahedral Tetraamine
 Cavity. Synthesis and X-Ray Crystal Structure of the
 Aquatrichlorozincate(II) Salt of the Inside Monoprotonated Amine
 1,4,8,11-Tetraazatricyclo[6.6.2.2(4,1)]octadecane
;
_journal_name_full 'Acta Chemica Scandinavica'
_journal_page_first 555
_journal_page_last 563
_journal_paper_doi 10.3891/acta.chem.scand.49-0555
_journal_volume 49
_journal_year 1995
_chemical_formula_sum 'C14 H33 Cl3 N4 O2 Zn'
_chemical_formula_weight 461.20
_chemical_name_common
;
1,4,8,11-Tetraazatricyclo[6.6.2.2(4,1)]octadecane
;
_space_group_IT_number 4
_space_group_name_Hall 'P 2yb'
_space_group_name_H-M_alt 'P 1 21 1'
_symmetry_cell_setting monoclinic
_symmetry_Int_Tables_number 4
_symmetry_space_group_name_Hall 'P 2yb'
_symmetry_space_group_name_H-M 'P 1 21 1'
_cell_angle_alpha 90.
_cell_angle_beta 105.87(3)
_cell_angle_gamma 90.
_cell_formula_units_Z 2
_cell_length_a 11.505(4)
_cell_length_b 8.186(4)
_cell_length_c 11.185(6)
_cell_volume 1013.3(8)
_diffrn_ambient_temperature 120
_diffrn_radiation_probe x-ray
_diffrn_radiation_type MoK\a
_diffrn_radiation_wavelength 0.71073
_exptl_absorpt_coefficient_mu 1.62
_exptl_crystal_density_diffrn 1.52
_exptl_crystal_F_000 484
_refine_ls_goodness_of_fit_ref 1.02
_refine_ls_number_parameters 248
_refine_ls_number_reflns 2411
_refine_ls_R_factor_gt 0.0448
_refine_ls_wR_factor_ref 0.1032
_cod_data_source_file Acta-Chem-Scand-1995-49-555.cif
_cod_data_source_block 1
_cod_original_sg_symbol_H-M 'P 21'
_cod_database_code 1557919

loop_
_space_group_symop_id
_space_group_symop_operation_xyz
1 x,y,z
2 -x,1/2+y,-z

loop_
_atom_site_label
_atom_site_type_symbol
_atom_site_thermal_displace_type
_atom_site_fract_x
_atom_site_fract_y
_atom_site_fract_z
_atom_site_occupancy
_atom_site_U_iso_or_equiv
_atom_site_calc_flag
_atom_site_refinement_flags
_atom_site_disorder_assembly
_atom_site_disorder_group
Zn Zn Uiso 0.12502(6) 0.49966(6) 0.19428(5) 1.000 0.0236(2) . . . .
Cl1 Cl Uiso 0.28286(12) 0.66697(17) 0.20342(12) 1.000 0.0263(4) . . . .
Cl2 Cl Uiso 0.17229(12) 0.29616(17) 0.33547(12) 1.000 0.0277(4) . . . .
Cl3 Cl Uiso -0.04504(12) 0.63764(17) 0.19658(12) 1.000 0.0273(4) . . . .
N1 N Uiso 0.5519(4) 0.0877(5) 0.3349(4) 1.000 0.0240(12) . . . .
N2 N Uiso 0.7811(4) 0.1254(6) 0.2855(4) 1.000 0.0228(12) . . . .
N3 N Uiso 0.6122(4) 0.3490(6) 0.1628(4) 1.000 0.0270(14) . . . .
N4 N Uiso 0.7126(4) 0.3539(5) 0.4178(4) 1.000 0.0187(11) . . . .
O O Uiso 0.0769(5) 0.4007(6) 0.0228(4) 1.000 0.0422(16) . . . .
C1 C Uiso 0.6243(6) -0.0540(7) 0.3301(6) 1.000 0.0309(16) . . . .
C2 C Uiso 0.7101(5) -0.0272(6) 0.2485(6) 1.000 0.0284(17) . . . .
C3 C Uiso 0.8107(6) 0.2165(8) 0.1844(5) 1.000 0.0307(17) . . . .
C4 C Uiso 0.6993(6) 0.2956(8) 0.0987(5) 1.000 0.0354(19) . . . .
C5 C Uiso 0.6323(5) 0.5099(9) 0.2218(5) 1.000 0.0275(16) . . . .
C6 C Uiso 0.7224(5) 0.5060(8) 0.3486(4) 1.000 0.0248(14) . . . .
C7 C Uiso 0.6013(5) 0.3425(7) 0.4561(5) 1.000 0.0214(14) . . . .
C8 C Uiso 0.5605(5) 0.1635(7) 0.4532(5) 1.000 0.0264(17) . . . .
C9 C Uiso 0.4351(5) 0.0998(8) 0.2404(6) 1.000 0.0327(17) . . . .
C10 C Uiso 0.4084(9) 0.2538(14) 0.1660(11) 0.520(10) 0.029(3) . . . .
C10' C Uiso 0.4334(10) 0.1588(15) 0.1184(11) 0.480(10) 0.029(3) . . . .
C11 C Uiso 0.4856(6) 0.3165(9) 0.0946(6) 1.000 0.0429(19) . . . .
C12 C Uiso 0.8881(5) 0.0986(7) 0.3939(6) 1.000 0.0298(17) . . . .
C13 C Uiso 0.9237(5) 0.2545(7) 0.4709(5) 1.000 0.0290(16) . . . .
C14 C Uiso 0.8225(5) 0.3220(7) 0.5208(5) 1.000 0.0254(16) . . . .
Ow Ow Uiso 0.1278(4) 1.0073(7) 0.1292(4) 1.000 0.0434(14) . . . .

loop_
_atom_type_symbol
_atom_type_description
_atom_type_scat_dispersion_real
_atom_type_scat_dispersion_imag
_atom_type_scat_source
C C 0.0033 0.0016 ' International Tables Vol C Tables 4.2.6.8 and 6.1.1.4'
Cl Cl 0.1484 0.1585 ' International Tables Vol C Tables 4.2.6.8 and 6.1.1.4'
N N 0.0061 0.0033 ' International Tables Vol C Tables 4.2.6.8 and 6.1.1.4'
O O 0.0106 0.0060 ' International Tables Vol C Tables 4.2.6.8 and 6.1.1.4'
Zn Zn 0.2839 1.4301 ' International Tables Vol C Tables 4.2.6.8 and 6.1.1.4'

loop_
_geom_angle_atom_site_label_1
_geom_angle_atom_site_label_2
_geom_angle_atom_site_label_3
_geom_angle
_geom_angle_site_symmetry_1
_geom_angle_site_symmetry_2
_geom_angle_site_symmetry_3
_geom_angle_publ_flag
Cl1 Zn O 107.20(17) . . . yes
Cl2 Zn Cl3 113.81(6) . . . yes
Cl2 Zn O 108.67(15) . . . yes
Cl3 Zn O 101.41(17) . . . yes
Cl1 Zn Cl2 112.31(6) . . . yes
Cl1 Zn Cl3 112.59(6) . . . yes
C1 N1 C8 119.2(5) . . . yes
C8 N1 C9 116.9(5) . . . yes
C1 N1 C9 116.9(5) . . . yes
C3 N2 C12 112.8(5) . . . yes
C2 N2 C3 115.9(4) . . . yes
C2 N2 C12 111.8(4) . . . yes
C4 N3 C5 116.7(5) . . . yes
C4 N3 C11 114.1(5) . . . yes
C5 N3 C11 114.1(5) . . . yes
C6 N4 C7 113.8(4) . . . yes
C6 N4 C14 112.5(4) . . . yes
C7 N4 C14 113.0(4) . . . yes
N1 C1 C2 112.4(5) . . . yes
N2 C2 C1 110.4(5) . . . yes
N2 C3 C4 111.6(5) . . . yes
N3 C4 C3 113.2(5) . . . yes
N3 C5 C6 112.8(5) . . . yes
N4 C6 C5 112.1(5) . . . yes
N4 C7 C8 110.0(5) . . . yes
N1 C8 C7 112.0(4) . . . yes
N1 C9 C10' 118.5(7) . . . yes
N1 C9 C10 117.8(6) . . . yes
C9 C10 C11 123.0(8) . . . no
C9 C10' C11 124.2(9) . . . no
N3 C11 C10 116.7(7) . . . yes
N3 C11 C10' 117.2(7) . . . yes
N2 C12 C13 111.7(5) . . . yes
C12 C13 C14 113.2(5) . . . no
N4 C14 C13 110.7(4) . . . yes

loop_
_geom_bond_atom_site_label_1
_geom_bond_atom_site_label_2
_geom_bond_distance
_geom_bond_site_symmetry_1
_geom_bond_site_symmetry_2
_geom_bond_publ_flag
Zn Cl1 2.254(2) . . yes
Zn Cl2 2.2572(19) . . yes
Zn Cl3 2.265(2) . . yes
Zn O 2.015(5) . . yes
N1 C1 1.438(8) . . yes
N1 C8 1.440(7) . . yes
N1 C9 1.468(8) . . yes
N2 C3 1.470(8) . . yes
N2 C12 1.489(8) . . yes
N2 C2 1.488(7) . . yes
N3 C4 1.450(8) . . yes
N3 C5 1.463(9) . . yes
N3 C11 1.472(8) . . yes
N4 C14 1.482(7) . . yes
N4 C6 1.487(7) . . yes
N4 C7 1.460(8) . . yes
C1 C2 1.532(9) . . no
C3 C4 1.520(9) . . no
C5 C6 1.511(7) . . no
C7 C8 1.536(8) . . no
C9 C10 1.495(13) . . no
C9 C10' 1.443(14) . . no
C10 C11 1.442(13) . . no
C10' C11 1.478(14) . . no
C12 C13 1.531(8) . . no
C13 C14 1.526(8) . . no

loop_
_geom_torsion_atom_site_label_1
_geom_torsion_atom_site_label_2
_geom_torsion_atom_site_label_3
_geom_torsion_atom_site_label_4
_geom_torsion
_geom_torsion_site_symmetry_1
_geom_torsion_site_symmetry_2
_geom_torsion_site_symmetry_3
_geom_torsion_site_symmetry_4
_geom_torsion_publ_flag
C8 N1 C1 C2 -120.2(6) . . . . no
C9 N1 C1 C2 90.1(6) . . . . no
C1 N1 C8 C7 120.5(5) . . . . no
C9 N1 C8 C7 -89.7(6) . . . . no
C1 N1 C9 C10 -127.6(7) . . . . no
C8 N1 C9 C10 82.0(8) . . . . no
C3 N2 C2 C1 -146.2(5) . . . . no
C12 N2 C2 C1 82.6(6) . . . . no
C2 N2 C3 C4 70.2(6) . . . . no
C12 N2 C3 C4 -159.1(5) . . . . no
C2 N2 C12 C13 -151.9(5) . . . . no
C3 N2 C12 C13 75.4(6) . . . . no
C5 N3 C4 C3 84.4(6) . . . . no
C11 N3 C4 C3 -139.0(6) . . . . no
C4 N3 C5 C6 -82.6(6) . . . . no
C11 N3 C5 C6 140.8(5) . . . . no
C4 N3 C11 C10 137.1(7) . . . . no
C5 N3 C11 C10 -85.2(8) . . . . no
C7 N4 C6 C5 -68.8(6) . . . . no
C14 N4 C6 C5 161.1(5) . . . . no
C6 N4 C7 C8 146.4(4) . . . . no
C14 N4 C7 C8 -83.7(5) . . . . no
C6 N4 C14 C13 -76.9(5) . . . . no
C7 N4 C14 C13 152.6(5) . . . . no
N1 C1 C2 N2 51.4(7) . . . . no
N2 C3 C4 N3 33.9(7) . . . . no
N3 C5 C6 N4 -36.1(6) . . . . no
N4 C7 C8 N1 -53.0(6) . . . . no
N1 C9 C10 C11 56.3(12) . . . . no
C9 C10 C11 N3 -57.3(12) . . . . no
N2 C12 C13 C14 58.6(6) . . . . no
C12 C13 C14 N4 -56.9(6) . . . . no
